data_7251746
loop_
_publ_author_name
'Kong, Minwoo'
'Lee, Ji Hye'
'Park, Heekyung'
'Hwang, Hyonseok'
'Lee, Junseong'
'Park, Jun Hui'
'Park, Myung Hwan'
'Kang, Houng'

_publ_section_title
;
 Effect of <i>para</i>-aryl-substituted <i>N</i>-phenyl groups on the
 photophysical properties of highly fluorescent
 dibenzo[<i>c</i>,<i>g</i>]carbazole-based chromophores.
;
_journal_issue 7
_journal_name_full 'RSC advances'
_journal_page_first 5887
_journal_page_last 5893
_journal_paper_doi 10.1039/d5ra09166g
_journal_volume 16
_journal_year 2026
_chemical_formula_moiety 'C36 H23 N'
_chemical_formula_sum 'C36 H23 N'
_chemical_formula_weight 469.55
_space_group_crystal_system triclinic
_space_group_IT_number 2
_space_group_name_Hall '-P 1'
_space_group_name_H-M_alt 'P -1'
_atom_sites_solution_hydrogens geom
_atom_sites_solution_primary dual
_audit_creation_date 2025-08-28
_audit_creation_method
;
Olex2 1.5
(compiled 2025.07.13 svn.rb7424aed for OlexSys, GUI svn.r7314)
;
_audit_update_record
;
2025-11-02 deposited with the CCDC.	2026-01-20 downloaded from the CCDC.
;
_cell_angle_alpha 87.622(3)
_cell_angle_beta 87.637(2)
_cell_angle_gamma 87.759(3)
_cell_formula_units_Z 2
_cell_length_a 7.5517(3)
_cell_length_b 12.5730(5)
_cell_length_c 12.5911(4)
_cell_measurement_reflns_used 6061
_cell_measurement_temperature 150
_cell_measurement_theta_max 25.355
_cell_measurement_theta_min 2.247
_cell_volume 1192.61(8)
_computing_cell_refinement 'SAINT v8.34A (Bruker, 2013)'
_computing_data_reduction 'SAINT v8.34A (Bruker, 2013)'
_computing_molecular_graphics 'Olex2 1.5 (Dolomanov et al., 2009)'
_computing_publication_material 'Olex2 1.5 (Dolomanov et al., 2009)'
_computing_structure_refinement 'XL  (Sheldrick, 2008)'
_computing_structure_solution 'XM  (Sheldrick, 2008)'
_diffrn_ambient_temperature 150
_diffrn_measured_fraction_theta_full 1.000
_diffrn_measured_fraction_theta_max 0.990
_diffrn_measurement_device_type 'Bruker APEX-II CCD'
_diffrn_measurement_method '\f and \w scans'
_diffrn_radiation_type MoK\a
_diffrn_radiation_wavelength 0.71073
_diffrn_reflns_av_R_equivalents 0.0818
_diffrn_reflns_av_unetI/netI 0.0909
_diffrn_reflns_Laue_measured_fraction_full 1.000
_diffrn_reflns_Laue_measured_fraction_max 0.990
_diffrn_reflns_limit_h_max 9
_diffrn_reflns_limit_h_min -9
_diffrn_reflns_limit_k_max 15
_diffrn_reflns_limit_k_min -15
_diffrn_reflns_limit_l_max 15
_diffrn_reflns_limit_l_min -15
_diffrn_reflns_number 16336
_diffrn_reflns_point_group_measured_fraction_full 1.000
_diffrn_reflns_point_group_measured_fraction_max 0.990
_diffrn_reflns_theta_full 25.242
_diffrn_reflns_theta_max 25.536
_diffrn_reflns_theta_min 1.620
_diffrn_source_current 30.0
_diffrn_source_power 1.5
_diffrn_source_voltage 50.0
_diffrn_standards_number 0
_exptl_absorpt_coefficient_mu 0.075
_exptl_absorpt_correction_T_max 0.7452
_exptl_absorpt_correction_T_min 0.6466
_exptl_absorpt_correction_type multi-scan
_exptl_absorpt_process_details
;
SADABS-2014/2 (Bruker,2014/2) was used for absorption correction.
wR2(int) was 0.0942 before and 0.0571 after correction.
The Ratio of minimum to maximum transmission is 0.8677.
The \l/2 correction factor is 0.00150.
;
_exptl_crystal_density_diffrn 1.308
_exptl_crystal_description plate
_exptl_crystal_F_000 492
_exptl_crystal_size_max 0.15
_exptl_crystal_size_mid 0.15
_exptl_crystal_size_min 0.05
_refine_diff_density_max 0.154
_refine_diff_density_min -0.208
_refine_diff_density_rms 0.041
_refine_ls_extinction_method none
_refine_ls_goodness_of_fit_ref 0.978
_refine_ls_hydrogen_treatment constr
_refine_ls_matrix_type full
_refine_ls_number_parameters 469
_refine_ls_number_reflns 4405
_refine_ls_number_restraints 69
_refine_ls_restrained_S_all 0.972
_refine_ls_R_factor_all 0.1458
_refine_ls_R_factor_gt 0.0621
_refine_ls_shift/su_max 0.000
_refine_ls_shift/su_mean 0.000
_refine_ls_structure_factor_coef Fsqd
_refine_ls_weighting_details 'w=1/[\s^2^(Fo^2^)+(0.0705P)^2^] where P=(Fo^2^+2Fc^2^)/3'
_refine_ls_weighting_scheme calc
_refine_ls_wR_factor_gt 0.1221
_refine_ls_wR_factor_ref 0.1540
_reflns_Friedel_coverage 0.000
_reflns_number_gt 2251
_reflns_number_total 4405
_reflns_threshold_expression 'I > 2\s(I)'
_cod_data_source_file d5ra09166g2.cif
_cod_data_source_block pmh13-4
_cod_original_sg_symbol_H-M P-1
_cod_database_code 7251746
_shelxl_version_number 2014-3
_shelx_space_group_comment
;
The symmetry employed for this shelxl refinement is uniquely defined
by the following loop, which should always be used as a source of
symmetry information in preference to the above space-group names.
They are only intended as comments.
;
_shelx_estimated_absorpt_t_max 0.996
_shelx_estimated_absorpt_t_min 0.989
_olex2_refinement_description
;
1. Fixed Uiso
 At 1.2 times of:
  All C(H) groups
2. Restrained planarity
 C21, C22A, C23A, C24A, C25A, C26A
 with sigma of 0.1
3. Uiso/Uaniso restraints and constraints
Uanis(C28A) \\sim Ueq, Uanis(C35) \\sim Ueq, Uanis(C36) \\sim Ueq, Uanis(C36A)
\\sim Ueq: with sigma of 0.01 and sigma for terminal atoms of 0.02
Uanis(C31) \\sim Ueq, Uanis(C31A) \\sim Ueq: with sigma of 0.01 and sigma for
terminal atoms of 0.02
Uanis(C34) \\sim Ueq, Uanis(C26A) \\sim Ueq, Uanis(C22) \\sim Ueq, Uanis(C22A)
\\sim Ueq, Uanis(C26) \\sim Ueq: with sigma of 0.01 and sigma for terminal
atoms of 0.02
4. Others
 Fixed Sof: C22A(0.5) H21A(0.5) C23A(0.5) H22A(0.5) C24A(0.5) C25A(0.5)
 H24A(0.5) C26A(0.5) H25A(0.5) C27A(0.5) C28A(0.5) H27A(0.5) C29A(0.5)
 H28A(0.5) C30A(0.5) H29A(0.5) C31A(0.5) C32A(0.5) H31A(0.5) C33A(0.5)
 H32A(0.5) C34A(0.5) H33A(0.5) C35A(0.5) H34A(0.5) C36A(0.5) C29(0.5) H29(0.5)
 C34(0.5) H34(0.5) C22(0.5) H22(0.5) C31(0.5) C23(0.5) H23(0.5) C36(0.5)
 C24(0.5) C30(0.5) H30(0.5) C25(0.5) H25(0.5) C32(0.5) H32(0.5) C26(0.5)
 H26(0.5) C35(0.5) H35(0.5) C27(0.5) C28(0.5) H28(0.5) C33(0.5) H33(0.5)
5.a Aromatic/amide H refined with riding coordinates:
 C2(H2), C3(H3), C5(H5), C6(H6), C7(H7), C8(H8), C13(H13), C14(H14), C15(H15),
 C16(H16), C18(H18), C19(H19), C22A(H21A), C23A(H22A), C25A(H24A), C26A(H25A),
 C28A(H27A), C29A(H28A), C30A(H29A), C32A(H31A), C33A(H32A), C34A(H33A),
 C35A(H34A), C29(H29), C34(H34), C22(H22), C23(H23), C30(H30), C25(H25),
 C32(H32), C26(H26), C35(H35), C28(H28), C33(H33)
;
_olex2_submission_special_instructions 'No special instructions were received'

loop_
_space_group_symop_operation_xyz
'x, y, z'
'-x, -y, -z'

loop_
_atom_site_label
_atom_site_type_symbol
_atom_site_fract_x
_atom_site_fract_y
_atom_site_fract_z
_atom_site_U_iso_or_equiv
_atom_site_adp_type
_atom_site_occupancy
_atom_site_site_symmetry_order
_atom_site_calc_flag
_atom_site_refinement_flags_posn
_atom_site_refinement_flags_adp
_atom_site_refinement_flags_occupancy
_atom_site_disorder_assembly
_atom_site_disorder_group
N1 N 0.7503(3) 0.42751(16) 0.07200(17) 0.0329(5) Uani 1 1 d . . . . .
C1 C 0.7824(3) 0.5347(2) 0.0842(2) 0.0330(7) Uani 1 1 d . . . . .
C2 C 0.8344(3) 0.5819(2) 0.1770(2) 0.0423(7) Uani 1 1 d . . . . .
H2 H 0.8534 0.5405 0.2407 0.051 Uiso 1 1 calc R U . . .
C3 C 0.8562(4) 0.6882(2) 0.1721(3) 0.0527(8) Uani 1 1 d . . . . .
H3 H 0.9003 0.7210 0.2318 0.063 Uiso 1 1 calc R U . . .
C4 C 0.8154(4) 0.7522(2) 0.0805(3) 0.0508(9) Uani 1 1 d . . . . .
C20 C 0.7175(3) 0.41504(19) -0.0343(2) 0.0323(6) Uani 1 1 d . . . . .
C5 C 0.8190(5) 0.8645(3) 0.0803(4) 0.0793(13) Uani 1 1 d . . . . .
H5 H 0.8648 0.8971 0.1396 0.095 Uiso 1 1 calc R U . . .
C6 C 0.7594(6) 0.9269(3) -0.0013(5) 0.0976(17) Uani 1 1 d . . . . .
H6 H 0.7640 1.0021 0.0008 0.117 Uiso 1 1 calc R U . . .
C7 C 0.6906(5) 0.8802(3) -0.0894(4) 0.0796(13) Uani 1 1 d . . . . .
H7 H 0.6419 0.9242 -0.1450 0.095 Uiso 1 1 calc R U . . .
C8 C 0.6932(4) 0.7713(2) -0.0957(3) 0.0547(9) Uani 1 1 d . . . . .
H8 H 0.6483 0.7407 -0.1564 0.066 Uiso 1 1 calc R U . . .
C9 C 0.7617(3) 0.7044(2) -0.0132(2) 0.0414(7) Uani 1 1 d . . . . .
C10 C 0.7646(3) 0.58985(19) -0.0124(2) 0.0311(6) Uani 1 1 d . . . . .
C11 C 0.7357(3) 0.5124(2) -0.0901(2) 0.0321(6) Uani 1 1 d . . . . .
C12 C 0.7384(3) 0.5131(2) -0.2038(2) 0.0426(7) Uani 1 1 d . . . . .
C13 C 0.8071(4) 0.5954(3) -0.2709(2) 0.0542(9) Uani 1 1 d . . . . .
H13 H 0.8519 0.6562 -0.2403 0.065 Uiso 1 1 calc R U . . .
C14 C 0.8105(5) 0.5896(4) -0.3798(3) 0.0813(13) Uani 1 1 d . . . . .
H14 H 0.8602 0.6452 -0.4233 0.098 Uiso 1 1 calc R U . . .
C15 C 0.7412(6) 0.5023(5) -0.4268(3) 0.1026(17) Uani 1 1 d . . . . .
H15 H 0.7367 0.5004 -0.5020 0.123 Uiso 1 1 calc R U . . .
C16 C 0.6807(5) 0.4205(4) -0.3642(3) 0.0815(13) Uani 1 1 d . . . . .
H16 H 0.6337 0.3615 -0.3968 0.098 Uiso 1 1 calc R U . . .
C17 C 0.6845(4) 0.4194(3) -0.2528(2) 0.0511(8) Uani 1 1 d . . . . .
C18 C 0.6440(4) 0.3279(3) -0.1882(3) 0.0538(9) Uani 1 1 d . . . . .
H18 H 0.6001 0.2679 -0.2207 0.065 Uiso 1 1 calc R U . . .
C19 C 0.6656(4) 0.3230(2) -0.0823(2) 0.0434(8) Uani 1 1 d . . . . .
H19 H 0.6462 0.2591 -0.0413 0.052 Uiso 1 1 calc R U . . .
C21 C 0.7500(4) 0.3465(2) 0.1532(2) 0.0408(7) Uani 1 1 d . . . . .
C22A C 0.6664(17) 0.3799(9) 0.2577(13) 0.033(3) Uani 0.5 1 d . U P A 2
H21A H 0.6065 0.4474 0.2636 0.039 Uiso 0.5 1 calc R U P A 2
C23A C 0.6790(8) 0.3095(5) 0.3450(6) 0.0361(17) Uani 0.5 1 d . . P A 2
H22A H 0.6251 0.3290 0.4113 0.043 Uiso 0.5 1 calc R U P A 2
C24A C 0.7677(8) 0.2121(5) 0.3381(5) 0.0311(13) Uani 0.5 1 d . . P A 2
C25A C 0.8443(9) 0.1859(5) 0.2413(6) 0.0322(17) Uani 0.5 1 d . . P A 2
H24A H 0.9019 0.1179 0.2340 0.039 Uiso 0.5 1 calc R U P A 2
C26A C 0.839(2) 0.2577(12) 0.1533(9) 0.034(3) Uani 0.5 1 d . U P A 2
H25A H 0.9053 0.2395 0.0904 0.040 Uiso 0.5 1 calc R U P A 2
C27A C 0.7834(7) 0.1422(6) 0.4360(5) 0.0330(13) Uani 0.5 1 d . . P A 2
C28A C 0.842(2) 0.1848(8) 0.5269(12) 0.033(3) Uani 0.5 1 d . U P A 2
H27A H 0.8700 0.2579 0.5260 0.040 Uiso 0.5 1 calc R U P A 2
C29A C 0.863(4) 0.120(2) 0.624(2) 0.039(6) Uani 0.5 1 d . . P A 2
H28A H 0.9041 0.1503 0.6856 0.047 Uiso 0.5 1 calc R U P A 2
C30A C 0.8240(11) 0.0183(8) 0.6263(9) 0.041(2) Uani 0.5 1 d . . P A 2
H29A H 0.8405 -0.0249 0.6891 0.050 Uiso 0.5 1 calc R U P A 2
C31A C 0.762(3) -0.0229(15) 0.5410(16) 0.022(4) Uani 0.5 1 d . U P A 2
C32A C 0.7213(12) -0.1384(8) 0.5392(8) 0.048(2) Uani 0.5 1 d . . P A 2
H31A H 0.7410 -0.1823 0.6012 0.058 Uiso 0.5 1 calc R U P A 2
C33A C 0.6587(10) -0.1825(6) 0.4543(9) 0.048(2) Uani 0.5 1 d . . P A 2
H32A H 0.6349 -0.2562 0.4581 0.057 Uiso 0.5 1 calc R U P A 2
C34A C 0.625(4) -0.119(2) 0.354(3) 0.042(5) Uani 0.5 1 d . . P A 2
H33A H 0.5789 -0.1501 0.2934 0.050 Uiso 0.5 1 calc R U P A 2
C35A C 0.664(3) -0.0164(16) 0.3533(10) 0.035(4) Uani 0.5 1 d . . P A 2
H34A H 0.6402 0.0268 0.2914 0.042 Uiso 0.5 1 calc R U P A 2
C36A C 0.7380(14) 0.0323(9) 0.4407(10) 0.029(3) Uani 0.5 1 d . U P A 2
C29 C 0.642(4) -0.1260(17) 0.381(2) 0.026(5) Uani 0.5 1 d . . P A 1
H29 H 0.6047 -0.1892 0.3507 0.031 Uiso 0.5 1 calc R U P A 1
C34 C 0.868(4) 0.145(2) 0.620(3) 0.036(4) Uani 0.5 1 d . U P A 1
H34 H 0.9085 0.2064 0.6518 0.044 Uiso 0.5 1 calc R U P A 1
C22 C 0.832(2) 0.2415(12) 0.1182(10) 0.033(3) Uani 0.5 1 d . U P A 1
H22 H 0.8879 0.2352 0.0496 0.040 Uiso 0.5 1 calc R U P A 1
C31 C 0.738(3) -0.0439(15) 0.5248(17) 0.028(4) Uani 0.5 1 d . U P A 1
C23 C 0.8228(8) 0.1552(5) 0.1890(5) 0.0310(16) Uani 0.5 1 d . . P A 1
H23 H 0.8799 0.0895 0.1703 0.037 Uiso 0.5 1 calc R U P A 1
C36 C 0.7632(15) 0.0617(10) 0.4674(10) 0.031(3) Uani 0.5 1 d . U P A 1
C24 C 0.7314(8) 0.1615(4) 0.2883(6) 0.0314(14) Uani 0.5 1 d . . P A 1
C30 C 0.6748(11) -0.1250(9) 0.4808(9) 0.044(3) Uani 0.5 1 d . . P A 1
H30 H 0.6518 -0.1869 0.5242 0.052 Uiso 0.5 1 calc R U P A 1
C25 C 0.6540(9) 0.2589(6) 0.3134(5) 0.0313(16) Uani 0.5 1 d . . P A 1
H25 H 0.5946 0.2664 0.3808 0.038 Uiso 0.5 1 calc R U P A 1
C32 C 0.7790(10) -0.0393(7) 0.6376(8) 0.047(2) Uani 0.5 1 d . . P A 1
H32 H 0.7588 -0.1009 0.6820 0.057 Uiso 0.5 1 calc R U P A 1
C26 C 0.6612(18) 0.3465(9) 0.2421(14) 0.037(3) Uani 0.5 1 d . U P A 1
H26 H 0.5966 0.4099 0.2604 0.044 Uiso 0.5 1 calc R U P A 1
C35 C 0.833(2) 0.1468(8) 0.5163(14) 0.039(3) Uani 0.5 1 d . U P A 1
H35 H 0.8570 0.2095 0.4743 0.047 Uiso 0.5 1 calc R U P A 1
C27 C 0.7166(7) 0.0638(5) 0.3580(6) 0.0310(13) Uani 0.5 1 d . . P A 1
C28 C 0.662(3) -0.0275(16) 0.3142(10) 0.034(3) Uani 0.5 1 d . . P A 1
H28 H 0.6373 -0.0270 0.2408 0.040 Uiso 0.5 1 calc R U P A 1
C33 C 0.8443(11) 0.0469(9) 0.6833(7) 0.047(2) Uani 0.5 1 d . . P A 1
H33 H 0.8737 0.0427 0.7560 0.057 Uiso 0.5 1 calc R U P A 1

loop_
_atom_site_aniso_label
_atom_site_aniso_U_11
_atom_site_aniso_U_22
_atom_site_aniso_U_33
_atom_site_aniso_U_23
_atom_site_aniso_U_13
_atom_site_aniso_U_12
N1 0.0328(13) 0.0336(13) 0.0318(14) 0.0032(11) 0.0020(10) -0.0029(9)
C1 0.0300(16) 0.0365(15) 0.0328(18) -0.0049(13) 0.0016(12) -0.0029(11)
C2 0.0319(16) 0.0529(19) 0.0425(19) -0.0102(15) -0.0008(13) 0.0008(13)
C3 0.0336(18) 0.063(2) 0.064(2) -0.0290(18) -0.0028(15) -0.0035(15)
C4 0.0314(17) 0.0376(17) 0.084(3) -0.0184(18) 0.0098(16) -0.0074(13)
C20 0.0281(15) 0.0380(16) 0.0307(17) -0.0020(13) 0.0029(12) -0.0041(11)
C5 0.055(2) 0.044(2) 0.139(4) -0.027(2) 0.023(2) -0.0121(17)
C6 0.075(3) 0.033(2) 0.181(5) 0.001(3) 0.040(3) -0.0053(19)
C7 0.057(2) 0.044(2) 0.132(4) 0.031(2) 0.028(2) 0.0069(17)
C8 0.0377(18) 0.0407(18) 0.082(3) 0.0182(17) 0.0178(17) 0.0010(13)
C9 0.0278(16) 0.0350(16) 0.060(2) 0.0040(15) 0.0107(14) -0.0034(12)
C10 0.0238(14) 0.0326(15) 0.0362(17) 0.0046(13) 0.0028(12) -0.0044(11)
C11 0.0227(15) 0.0426(16) 0.0307(17) 0.0020(14) 0.0012(12) -0.0017(11)
C12 0.0291(16) 0.065(2) 0.0319(19) 0.0039(16) 0.0002(13) 0.0099(13)
C13 0.0403(19) 0.083(2) 0.036(2) 0.0153(18) 0.0040(14) 0.0152(16)
C14 0.058(3) 0.132(4) 0.048(3) 0.031(3) 0.009(2) 0.026(2)
C15 0.079(3) 0.193(6) 0.032(2) 0.000(3) -0.003(2) 0.038(3)
C16 0.056(2) 0.148(4) 0.041(3) -0.029(3) -0.0103(18) 0.021(2)
C17 0.0300(17) 0.089(2) 0.035(2) -0.0172(18) -0.0024(14) 0.0074(16)
C18 0.0320(18) 0.072(2) 0.060(2) -0.0311(19) -0.0003(16) -0.0072(15)
C19 0.0333(17) 0.0416(17) 0.056(2) -0.0115(15) 0.0056(14) -0.0072(12)
C21 0.0274(15) 0.0466(18) 0.046(2) 0.0191(15) 0.0073(14) 0.0020(13)
C22A 0.035(4) 0.032(5) 0.029(5) 0.007(5) 0.006(3) 0.010(4)
C23A 0.031(4) 0.042(4) 0.035(4) -0.001(3) -0.004(3) 0.002(3)
C24A 0.030(4) 0.033(4) 0.031(4) 0.004(3) 0.001(3) -0.002(3)
C25A 0.034(4) 0.030(4) 0.033(5) -0.004(3) -0.005(3) 0.005(3)
C26A 0.030(4) 0.042(6) 0.029(6) -0.002(5) 0.008(5) 0.000(4)
C27A 0.023(3) 0.037(4) 0.038(4) 0.001(3) 0.006(3) 0.000(2)
C28A 0.032(4) 0.039(6) 0.029(5) -0.006(5) -0.001(3) 0.006(5)
C29A 0.044(6) 0.045(14) 0.029(8) -0.001(9) -0.003(5) -0.003(8)
C30A 0.028(4) 0.054(8) 0.043(7) 0.004(6) -0.004(4) -0.005(4)
C31A 0.022(5) 0.018(6) 0.027(8) -0.005(5) 0.003(5) -0.008(4)
C32A 0.031(5) 0.047(6) 0.064(7) 0.004(5) 0.011(4) 0.003(3)
C33A 0.041(4) 0.044(5) 0.057(6) 0.003(5) 0.016(4) -0.003(4)
C34A 0.034(8) 0.055(8) 0.035(13) 0.010(8) -0.004(8) -0.001(5)
C35A 0.032(4) 0.040(7) 0.032(9) -0.008(7) 0.013(7) -0.005(4)
C36A 0.016(4) 0.034(6) 0.038(7) -0.009(5) 0.002(4) -0.006(3)
C29 0.030(5) 0.022(7) 0.026(12) 0.001(7) -0.010(6) -0.006(4)
C34 0.032(5) 0.033(8) 0.043(8) 0.003(6) -0.002(4) 0.001(5)
C22 0.033(4) 0.030(5) 0.034(6) 0.000(5) 0.009(5) 0.002(3)
C31 0.029(6) 0.028(8) 0.028(6) -0.009(6) -0.007(4) -0.004(5)
C23 0.028(3) 0.031(4) 0.033(5) -0.001(3) 0.012(3) -0.005(3)
C36 0.023(4) 0.036(6) 0.035(6) -0.007(5) -0.004(4) -0.005(4)
C24 0.023(3) 0.024(3) 0.046(4) 0.001(3) 0.003(3) -0.003(2)
C30 0.028(4) 0.038(6) 0.065(10) -0.004(6) 0.000(4) -0.001(4)
C25 0.028(4) 0.040(4) 0.026(4) 0.000(3) 0.005(3) -0.004(3)
C32 0.035(4) 0.059(6) 0.046(6) 0.004(5) 0.004(3) 0.001(4)
C26 0.027(4) 0.036(6) 0.046(6) -0.001(5) 0.001(3) 0.010(4)
C35 0.035(4) 0.042(7) 0.042(7) -0.004(6) -0.001(4) 0.000(5)
C27 0.026(3) 0.035(4) 0.032(4) -0.007(3) 0.003(3) -0.003(3)
C28 0.035(4) 0.038(6) 0.027(8) -0.008(7) 0.011(7) 0.000(4)
C33 0.041(4) 0.060(6) 0.040(5) 0.003(5) -0.005(4) 0.008(4)

loop_
_atom_type_symbol
_atom_type_description
_atom_type_scat_dispersion_real
_atom_type_scat_dispersion_imag
_atom_type_scat_source
C C 0.0033 0.0016 'International Tables Vol C Tables 4.2.6.8 and 6.1.1.4'
H H 0.0000 0.0000 'International Tables Vol C Tables 4.2.6.8 and 6.1.1.4'
N N 0.0061 0.0033 'International Tables Vol C Tables 4.2.6.8 and 6.1.1.4'

loop_
_geom_angle_atom_site_label_1
_geom_angle_atom_site_label_2
_geom_angle_atom_site_label_3
_geom_angle
_geom_angle_site_symmetry_1
_geom_angle_site_symmetry_3
_geom_angle_publ_flag
C1 N1 C21 126.3(2) . . ?
C20 N1 C1 107.5(2) . . ?
C20 N1 C21 126.2(2) . . ?
N1 C1 C2 127.1(2) . . ?
C10 C1 N1 109.3(2) . . ?
C10 C1 C2 123.6(2) . . ?
C1 C2 H2 121.2 . . ?
C3 C2 C1 117.5(3) . . ?
C3 C2 H2 121.2 . . ?
C2 C3 H3 119.0 . . ?
C2 C3 C4 121.9(3) . . ?
C4 C3 H3 119.0 . . ?
C3 C4 C9 120.3(3) . . ?
C5 C4 C3 121.5(3) . . ?
C5 C4 C9 118.1(3) . . ?
N1 C20 C11 109.3(2) . . ?
N1 C20 C19 127.9(2) . . ?
C11 C20 C19 122.8(3) . . ?
C4 C5 H5 119.0 . . ?
C6 C5 C4 122.1(4) . . ?
C6 C5 H5 119.0 . . ?
C5 C6 H6 120.1 . . ?
C5 C6 C7 119.8(4) . . ?
C7 C6 H6 120.1 . . ?
C6 C7 H7 119.8 . . ?
C8 C7 C6 120.3(4) . . ?
C8 C7 H7 119.8 . . ?
C7 C8 H8 119.6 . . ?
C7 C8 C9 120.9(4) . . ?
C9 C8 H8 119.6 . . ?
C4 C9 C10 117.1(3) . . ?
C8 C9 C4 118.3(3) . . ?
C8 C9 C10 124.2(3) . . ?
C1 C10 C9 118.0(2) . . ?
C1 C10 C11 107.0(2) . . ?
C11 C10 C9 134.7(3) . . ?
C20 C11 C10 106.6(2) . . ?
C20 C11 C12 118.1(2) . . ?
C12 C11 C10 135.1(2) . . ?
C11 C12 C17 117.8(3) . . ?
C13 C12 C11 124.3(3) . . ?
C13 C12 C17 117.5(3) . . ?
C12 C13 H13 119.3 . . ?
C14 C13 C12 121.3(4) . . ?
C14 C13 H13 119.3 . . ?
C13 C14 H14 119.8 . . ?
C13 C14 C15 120.4(4) . . ?
C15 C14 H14 119.8 . . ?
C14 C15 H15 120.4 . . ?
C16 C15 C14 119.3(4) . . ?
C16 C15 H15 120.4 . . ?
C15 C16 H16 118.7 . . ?
C15 C16 C17 122.5(4) . . ?
C17 C16 H16 118.7 . . ?
C16 C17 C12 118.3(3) . . ?
C16 C17 C18 122.3(3) . . ?
C18 C17 C12 119.3(3) . . ?
C17 C18 H18 118.9 . . ?
C19 C18 C17 122.3(3) . . ?
C19 C18 H18 118.9 . . ?
C20 C19 H19 120.9 . . ?
C18 C19 C20 118.2(3) . . ?
C18 C19 H19 120.9 . . ?
N1 C21 C22A 114.4(5) . . ?
N1 C21 C22 113.7(6) . . ?
C26A C21 N1 127.1(6) . . ?
C26A C21 C22A 117.1(8) . . ?
C26 C21 N1 127.3(6) . . ?
C26 C21 C22 117.6(8) . . ?
C21 C22A H21A 120.9 . . ?
C23A C22A C21 118.2(9) . . ?
C23A C22A H21A 120.9 . . ?
C22A C23A H22A 119.2 . . ?
C24A C23A C22A 121.6(8) . . ?
C24A C23A H22A 119.2 . . ?
C23A C24A C27A 118.9(6) . . ?
C25A C24A C23A 118.0(6) . . ?
C25A C24A C27A 123.0(6) . . ?
C24A C25A H24A 119.4 . . ?
C24A C25A C26A 121.2(8) . . ?
C26A C25A H24A 119.4 . . ?
C21 C26A C25A 123.5(10) . . ?
C21 C26A H25A 118.3 . . ?
C25A C26A H25A 118.3 . . ?
C28A C27A C24A 118.9(7) . . ?
C28A C27A C36A 118.1(8) . . ?
C36A C27A C24A 122.9(7) . . ?
C27A C28A H27A 119.4 . . ?
C27A C28A C29A 121.1(14) . . ?
C29A C28A H27A 119.4 . . ?
C28A C29A H28A 120.0 . . ?
C30A C29A C28A 120(2) . . ?
C30A C29A H28A 120.0 . . ?
C29A C30A H29A 120.2 . . ?
C29A C30A C31A 119.7(18) . . ?
C31A C30A H29A 120.2 . . ?
C30A C31A C32A 121.5(16) . . ?
C30A C31A C36A 125.6(14) . . ?
C36A C31A C32A 112.8(13) . . ?
C31A C32A H31A 118.5 . . ?
C33A C32A C31A 122.9(11) . . ?
C33A C32A H31A 118.5 . . ?
C32A C33A H32A 119.0 . . ?
C32A C33A C34A 121.9(14) . . ?
C34A C33A H32A 119.0 . . ?
C33A C34A H33A 122.1 . . ?
C35A C34A C33A 116(2) . . ?
C35A C34A H33A 122.1 . . ?
C34A C35A H34A 118.1 . . ?
C34A C35A C36A 124(2) . . ?
C36A C35A H34A 118.1 . . ?
C31A C36A C27A 115.4(10) . . ?
C35A C36A C27A 122.1(13) . . ?
C35A C36A C31A 122.4(14) . . ?
C30 C29 H29 120.5 . . ?
C30 C29 C28 119.0(16) . . ?
C28 C29 H29 120.5 . . ?
C35 C34 H34 120.6 . . ?
C35 C34 C33 119(3) . . ?
C33 C34 H34 120.6 . . ?
C21 C22 H22 121.1 . . ?
C23 C22 C21 117.7(9) . . ?
C23 C22 H22 121.1 . . ?
C30 C31 C36 123.3(17) . . ?
C30 C31 C32 125.4(18) . . ?
C32 C31 C36 111.0(12) . . ?
C22 C23 H23 119.1 . . ?
C22 C23 C24 121.9(7) . . ?
C24 C23 H23 119.1 . . ?
C35 C36 C31 122.0(13) . . ?
C35 C36 C27 124.1(13) . . ?
C27 C36 C31 113.8(10) . . ?
C23 C24 C27 119.2(5) . . ?
C25 C24 C23 117.2(6) . . ?
C25 C24 C27 123.6(6) . . ?
C29 C30 H30 118.3 . . ?
C31 C30 C29 123.4(17) . . ?
C31 C30 H30 118.3 . . ?
C24 C25 H25 119.3 . . ?
C24 C25 C26 121.4(8) . . ?
C26 C25 H25 119.3 . . ?
C31 C32 H32 117.5 . . ?
C33 C32 C31 125.0(10) . . ?
C33 C32 H32 117.5 . . ?
C21 C26 C25 123.7(9) . . ?
C21 C26 H26 118.1 . . ?
C25 C26 H26 118.1 . . ?
C34 C35 C36 123.2(18) . . ?
C34 C35 H35 118.4 . . ?
C36 C35 H35 118.4 . . ?
C36 C27 C24 121.8(7) . . ?
C28 C27 C36 119.9(9) . . ?
C28 C27 C24 118.3(9) . . ?
C29 C28 H28 119.8 . . ?
C27 C28 C29 120.3(13) . . ?
C27 C28 H28 119.8 . . ?
C34 C33 H33 120.2 . . ?
C32 C33 C34 119.7(16) . . ?
C32 C33 H33 120.2 . . ?

loop_
_geom_bond_atom_site_label_1
_geom_bond_atom_site_label_2
_geom_bond_distance
_geom_bond_site_symmetry_2
_geom_bond_publ_flag
N1 C1 1.395(3) . ?
N1 C20 1.387(3) . ?
N1 C21 1.413(3) . ?
C1 C2 1.409(4) . ?
C1 C10 1.384(3) . ?
C2 H2 0.9500 . ?
C2 C3 1.352(4) . ?
C3 H3 0.9500 . ?
C3 C4 1.415(4) . ?
C4 C5 1.414(4) . ?
C4 C9 1.427(4) . ?
C20 C11 1.394(3) . ?
C20 C19 1.404(4) . ?
C5 H5 0.9500 . ?
C5 C6 1.348(5) . ?
C6 H6 0.9500 . ?
C6 C7 1.404(6) . ?
C7 H7 0.9500 . ?
C7 C8 1.374(4) . ?
C8 H8 0.9500 . ?
C8 C9 1.412(4) . ?
C9 C10 1.439(3) . ?
C10 C11 1.437(3) . ?
C11 C12 1.431(4) . ?
C12 C13 1.410(4) . ?
C12 C17 1.432(4) . ?
C13 H13 0.9500 . ?
C13 C14 1.375(5) . ?
C14 H14 0.9500 . ?
C14 C15 1.398(6) . ?
C15 H15 0.9500 . ?
C15 C16 1.352(5) . ?
C16 H16 0.9500 . ?
C16 C17 1.404(4) . ?
C17 C18 1.417(4) . ?
C18 H18 0.9500 . ?
C18 C19 1.349(4) . ?
C19 H19 0.9500 . ?
C21 C22A 1.504(15) . ?
C21 C26A 1.281(16) . ?
C21 C22 1.510(14) . ?
C21 C26 1.281(17) . ?
C22A H21A 0.9500 . ?
C22A C23A 1.387(18) . ?
C23A H22A 0.9500 . ?
C23A C24A 1.378(9) . ?
C24A C25A 1.374(9) . ?
C24A C27A 1.490(8) . ?
C25A H24A 0.9500 . ?
C25A C26A 1.400(16) . ?
C26A H25A 0.9500 . ?
C27A C28A 1.381(17) . ?
C27A C36A 1.435(12) . ?
C28A H27A 0.9500 . ?
C28A C29A 1.45(3) . ?
C29A H28A 0.9500 . ?
C29A C30A 1.32(3) . ?
C30A H29A 0.9500 . ?
C30A C31A 1.32(2) . ?
C31A C32A 1.50(2) . ?
C31A C36A 1.43(3) . ?
C32A H31A 0.9500 . ?
C32A C33A 1.336(15) . ?
C33A H32A 0.9500 . ?
C33A C34A 1.50(3) . ?
C34A H33A 0.9500 . ?
C34A C35A 1.34(3) . ?
C35A H34A 0.9500 . ?
C35A C36A 1.426(17) . ?
C29 H29 0.9500 . ?
C29 C30 1.29(3) . ?
C29 C28 1.48(3) . ?
C34 H34 0.9500 . ?
C34 C35 1.35(4) . ?
C34 C33 1.45(3) . ?
C22 H22 0.9500 . ?
C22 C23 1.378(17) . ?
C31 C36 1.50(2) . ?
C31 C30 1.29(2) . ?
C31 C32 1.47(2) . ?
C23 H23 0.9500 . ?
C23 C24 1.406(9) . ?
C36 C35 1.389(15) . ?
C36 C27 1.435(14) . ?
C24 C25 1.379(9) . ?
C24 C27 1.484(8) . ?
C30 H30 0.9500 . ?
C25 H25 0.9500 . ?
C25 C26 1.393(18) . ?
C32 H32 0.9500 . ?
C32 C33 1.366(14) . ?
C26 H26 0.9500 . ?
C35 H35 0.9500 . ?
C27 C28 1.38(2) . ?
C28 H28 0.9500 . ?
C33 H33 0.9500 . ?

loop_
_geom_torsion_atom_site_label_1
_geom_torsion_atom_site_label_2
_geom_torsion_atom_site_label_3
_geom_torsion_atom_site_label_4
_geom_torsion
_geom_torsion_site_symmetry_1
_geom_torsion_site_symmetry_2
_geom_torsion_site_symmetry_3
_geom_torsion_site_symmetry_4
_geom_torsion_publ_flag
N1 C1 C2 C3 -179.1(2) . . . . ?
N1 C1 C10 C9 169.3(2) . . . . ?
N1 C1 C10 C11 -5.2(3) . . . . ?
N1 C20 C11 C10 -5.5(3) . . . . ?
N1 C20 C11 C12 169.2(2) . . . . ?
N1 C20 C19 C18 -178.8(3) . . . . ?
N1 C21 C22A C23A -172.5(6) . . . . ?
N1 C21 C26A C25A 173.7(8) . . . . ?
N1 C21 C22 C23 -174.1(8) . . . . ?
N1 C21 C26 C25 173.1(7) . . . . ?
C1 N1 C20 C11 2.4(3) . . . . ?
C1 N1 C20 C19 -174.7(2) . . . . ?
C1 N1 C21 C22A 39.8(6) . . . . ?
C1 N1 C21 C26A -126.4(8) . . . . ?
C1 N1 C21 C22 -141.0(7) . . . . ?
C1 N1 C21 C26 53.3(8) . . . . ?
C1 C2 C3 C4 4.9(4) . . . . ?
C1 C10 C11 C20 6.5(3) . . . . ?
C1 C10 C11 C12 -166.8(3) . . . . ?
C2 C1 C10 C9 -13.8(4) . . . . ?
C2 C1 C10 C11 171.7(2) . . . . ?
C2 C3 C4 C5 172.6(3) . . . . ?
C2 C3 C4 C9 -4.7(4) . . . . ?
C3 C4 C5 C6 -171.6(3) . . . . ?
C3 C4 C9 C8 169.2(2) . . . . ?
C3 C4 C9 C10 -4.6(4) . . . . ?
C4 C5 C6 C7 0.2(6) . . . . ?
C4 C9 C10 C1 13.3(3) . . . . ?
C4 C9 C10 C11 -174.2(3) . . . . ?
C20 N1 C1 C2 -174.9(2) . . . . ?
C20 N1 C1 C10 1.9(3) . . . . ?
C20 N1 C21 C22A -139.8(6) . . . . ?
C20 N1 C21 C26A 54.0(9) . . . . ?
C20 N1 C21 C22 39.4(7) . . . . ?
C20 N1 C21 C26 -126.2(8) . . . . ?
C20 C11 C12 C13 -160.2(2) . . . . ?
C20 C11 C12 C17 13.2(3) . . . . ?
C5 C4 C9 C8 -8.1(4) . . . . ?
C5 C4 C9 C10 178.0(2) . . . . ?
C5 C6 C7 C8 -3.8(6) . . . . ?
C6 C7 C8 C9 1.2(5) . . . . ?
C7 C8 C9 C4 4.8(4) . . . . ?
C7 C8 C9 C10 178.2(3) . . . . ?
C8 C9 C10 C1 -160.2(2) . . . . ?
C8 C9 C10 C11 12.4(4) . . . . ?
C9 C4 C5 C6 5.8(5) . . . . ?
C9 C10 C11 C20 -166.6(3) . . . . ?
C9 C10 C11 C12 20.1(5) . . . . ?
C10 C1 C2 C3 4.6(4) . . . . ?
C10 C11 C12 C13 12.5(4) . . . . ?
C10 C11 C12 C17 -174.1(3) . . . . ?
C11 C20 C19 C18 4.5(4) . . . . ?
C11 C12 C13 C14 178.0(3) . . . . ?
C11 C12 C17 C16 177.8(3) . . . . ?
C11 C12 C17 C18 -4.7(4) . . . . ?
C12 C13 C14 C15 1.6(5) . . . . ?
C12 C17 C18 C19 -4.5(4) . . . . ?
C13 C12 C17 C16 -8.4(4) . . . . ?
C13 C12 C17 C18 169.1(2) . . . . ?
C13 C14 C15 C16 -4.0(6) . . . . ?
C14 C15 C16 C17 0.0(6) . . . . ?
C15 C16 C17 C12 6.3(5) . . . . ?
C15 C16 C17 C18 -171.1(3) . . . . ?
C16 C17 C18 C19 172.9(3) . . . . ?
C17 C12 C13 C14 4.6(4) . . . . ?
C17 C18 C19 C20 4.8(4) . . . . ?
C19 C20 C11 C10 171.8(2) . . . . ?
C19 C20 C11 C12 -13.6(4) . . . . ?
C21 N1 C1 C2 5.4(4) . . . . ?
C21 N1 C1 C10 -177.8(2) . . . . ?
C21 N1 C20 C11 -178.0(2) . . . . ?
C21 N1 C20 C19 4.9(4) . . . . ?
C21 C22A C23A C24A 1.0(11) . . . . ?
C21 C22 C23 C24 3.9(15) . . . . ?
C22A C21 C26A C25A 7.9(16) . . . . ?
C22A C21 C22 C23 4.9(17) . . . . ?
C22A C21 C26 C25 -141(5) . . . . ?
C22A C23A C24A C25A 0.0(10) . . . . ?
C22A C23A C24A C27A 177.3(7) . . . . ?
C23A C24A C25A C26A 2.6(12) . . . . ?
C23A C24A C27A C28A -49.8(10) . . . . ?
C23A C24A C27A C36A 129.5(8) . . . . ?
C24A C25A C26A C21 -7.1(17) . . . . ?
C24A C27A C28A C29A -179.0(17) . . . . ?
C24A C27A C36A C31A 179.8(11) . . . . ?
C24A C27A C36A C35A -4.0(15) . . . . ?
C25A C24A C27A C28A 127.3(10) . . . . ?
C25A C24A C27A C36A -53.4(10) . . . . ?
C26A C21 C22A C23A -4.9(12) . . . . ?
C26A C21 C22 C23 46(3) . . . . ?
C26A C21 C26 C25 -7.1(15) . . . . ?
C27A C24A C25A C26A -174.5(9) . . . . ?
C27A C28A C29A C30A 0(3) . . . . ?
C28A C27A C36A C31A -0.9(15) . . . . ?
C28A C27A C36A C35A 175.2(13) . . . . ?
C28A C29A C30A C31A -2(3) . . . . ?
C29A C30A C31A C32A 178.1(19) . . . . ?
C29A C30A C31A C36A 3(3) . . . . ?
C30A C31A C32A C33A -180.0(12) . . . . ?
C30A C31A C36A C27A -1(2) . . . . ?
C30A C31A C36A C35A -177.4(16) . . . . ?
C31A C32A C33A C34A 0(2) . . . . ?
C32A C31A C36A C27A -177.0(10) . . . . ?
C32A C31A C36A C35A 7(2) . . . . ?
C32A C33A C34A C35A 1(3) . . . . ?
C33A C34A C35A C36A 2(4) . . . . ?
C34A C35A C36A C27A 178(2) . . . . ?
C34A C35A C36A C31A -6(3) . . . . ?
C36A C27A C28A C29A 2(2) . . . . ?
C36A C31A C32A C33A -4.0(19) . . . . ?
C22 C21 C22A C23A 8.5(15) . . . . ?
C22 C21 C26A C25A -139(5) . . . . ?
C22 C21 C26 C25 8.0(16) . . . . ?
C22 C23 C24 C25 -1.5(12) . . . . ?
C22 C23 C24 C27 176.1(9) . . . . ?
C31 C36 C35 C34 -6(3) . . . . ?
C31 C36 C27 C24 179.5(11) . . . . ?
C31 C36 C27 C28 -2.7(16) . . . . ?
C31 C32 C33 C34 3(2) . . . . ?
C23 C24 C25 C26 2.0(11) . . . . ?
C23 C24 C27 C36 129.0(8) . . . . ?
C23 C24 C27 C28 -48.8(12) . . . . ?
C36 C31 C30 C29 6(3) . . . . ?
C36 C31 C32 C33 -4(2) . . . . ?
C36 C27 C28 C29 3(2) . . . . ?
C24 C25 C26 C21 -5.8(16) . . . . ?
C24 C27 C28 C29 -178.7(16) . . . . ?
C30 C29 C28 C27 0(3) . . . . ?
C30 C31 C36 C35 -179.2(16) . . . . ?
C30 C31 C36 C27 -2(2) . . . . ?
C30 C31 C32 C33 -179.6(15) . . . . ?
C25 C24 C27 C36 -53.6(10) . . . . ?
C25 C24 C27 C28 128.6(11) . . . . ?
C32 C31 C36 C35 5(2) . . . . ?
C32 C31 C36 C27 -177.1(11) . . . . ?
C32 C31 C30 C29 -179(2) . . . . ?
C26 C21 C22A C23A 46(3) . . . . ?
C26 C21 C26A C25A -6.1(15) . . . . ?
C26 C21 C22 C23 -7.0(15) . . . . ?
C35 C34 C33 C32 -3(3) . . . . ?
C35 C36 C27 C24 -3.2(16) . . . . ?
C35 C36 C27 C28 174.6(14) . . . . ?
C27 C36 C35 C34 176.9(18) . . . . ?
C27 C24 C25 C26 -175.5(8) . . . . ?
C28 C29 C30 C31 -5(3) . . . . ?
C33 C34 C35 C36 4(3) . . . . ?
